data_4064761
loop_
_publ_author_name
'Liu, Jing-Yu'
'Liu, San-Rong'
'Li, Bai-Xiang'
'Li, Yan-Guo'
'Li, Yue-Sheng'

_publ_section_title
;
 Synthesis and Characterization of Novel Half-Metallocene-Type Group IV
 Complexes Containing Phosphine Oxide--Phenolate Chelating Ligands and
 Their Application to Ethylene Polymerization
;
_journal_issue 15
_journal_name_full Organometallics
_journal_page_first 4052
_journal_paper_doi 10.1021/om200317x
_journal_volume 30
_journal_year 2011
_chemical_formula_sum 'C39 H51 Cl2 O4 P Zr'
_chemical_formula_weight 776.89
_chemical_name_systematic
; 
 ? 
;
_space_group_IT_number 45
_symmetry_space_group_name_Hall 'I 2 -2c'
_symmetry_space_group_name_H-M 'I b a 2'
_atom_sites_solution_hydrogens geom
_atom_sites_solution_primary direct
_atom_sites_solution_secondary difmap
_audit_creation_method SHELXL-97
_cell_angle_alpha 90.00
_cell_angle_beta 90.00
_cell_angle_gamma 90.00
_cell_formula_units_Z 8
_cell_length_a 37.906(2)
_cell_length_b 10.3445(7)
_cell_length_c 19.7199(13)
_cell_measurement_temperature 187(2)
_cell_volume 7732.5(8)
_computing_structure_refinement 'SHELXL-97 (Sheldrick, 1997)'
_computing_structure_solution 'SHELXS-97 (Sheldrick, 1990)'
_diffrn_ambient_temperature 187(2)
_diffrn_measured_fraction_theta_full 0.999
_diffrn_measured_fraction_theta_max 0.999
_diffrn_radiation_monochromator graphite
_diffrn_radiation_source 'fine-focus sealed tube'
_diffrn_radiation_type MoK\a
_diffrn_radiation_wavelength 0.71073
_diffrn_reflns_av_R_equivalents 0.0527
_diffrn_reflns_av_sigmaI/netI 0.0556
_diffrn_reflns_limit_h_max 45
_diffrn_reflns_limit_h_min -44
_diffrn_reflns_limit_k_max 12
_diffrn_reflns_limit_k_min -12
_diffrn_reflns_limit_l_max 20
_diffrn_reflns_limit_l_min -23
_diffrn_reflns_number 20561
_diffrn_reflns_theta_full 25.04
_diffrn_reflns_theta_max 25.04
_diffrn_reflns_theta_min 2.04
_exptl_absorpt_coefficient_mu 0.501
_exptl_absorpt_correction_T_max 0.9516
_exptl_absorpt_correction_T_min 0.9020
_exptl_crystal_colour colorless
_exptl_crystal_density_diffrn 1.335
_exptl_crystal_density_method 'not measured'
_exptl_crystal_description block
_exptl_crystal_F_000 3248
_exptl_crystal_size_max 0.21
_exptl_crystal_size_mid 0.14
_exptl_crystal_size_min 0.10
_refine_diff_density_max 3.484
_refine_diff_density_min -0.500
_refine_diff_density_rms 0.119
_refine_ls_abs_structure_details 'Flack H D (1983), Acta Cryst. A39, 876-881'
_refine_ls_abs_structure_Flack -0.06(7)
_refine_ls_extinction_method none
_refine_ls_goodness_of_fit_ref 1.044
_refine_ls_hydrogen_treatment mixed
_refine_ls_matrix_type full
_refine_ls_number_parameters 393
_refine_ls_number_reflns 6481
_refine_ls_number_restraints 2
_refine_ls_restrained_S_all 1.044
_refine_ls_R_factor_all 0.0732
_refine_ls_R_factor_gt 0.0622
_refine_ls_shift/su_max 0.000
_refine_ls_shift/su_mean 0.000
_refine_ls_structure_factor_coef Fsqd
_refine_ls_weighting_details 'calc w=1/[\s^2^(Fo^2^)+(0.1118P)^2^+3.1340P] where P=(Fo^2^+2Fc^2^)/3'
_refine_ls_weighting_scheme calc
_refine_ls_wR_factor_gt 0.1548
_refine_ls_wR_factor_ref 0.1640
_reflns_number_gt 5588
_reflns_number_total 6481
_reflns_threshold_expression >2sigma(I)
_cod_data_source_file om200317x_si_002.cif
_cod_data_source_block U086_(3d)
_cod_original_cell_volume 7732.5(9)
_cod_database_code 4064761

loop_
_symmetry_equiv_pos_as_xyz
'x, y, z'
'-x, -y, z'
'x+1/2, -y+1/2, z'
'-x+1/2, y+1/2, z'
'x+1/2, y+1/2, z+1/2'
'-x+1/2, -y+1/2, z+1/2'
'x+1, -y+1, z+1/2'
'-x+1, y+1, z+1/2'

loop_
_atom_site_label
_atom_site_type_symbol
_atom_site_fract_x
_atom_site_fract_y
_atom_site_fract_z
_atom_site_U_iso_or_equiv
_atom_site_adp_type
_atom_site_occupancy
_atom_site_symmetry_multiplicity
_atom_site_calc_flag
_atom_site_refinement_flags
Zr1 Zr 0.161196(14) 0.66979(5) 0.37173(4) 0.02677(17) Uani 1 1 d .
Cl1 Cl 0.22502(4) 0.69238(14) 0.40547(9) 0.0338(4) Uani 1 1 d .
Cl2 Cl 0.13637(5) 0.73414(17) 0.48410(9) 0.0425(4) Uani 1 1 d .
O2 O 0.11756(10) 0.7381(4) 0.3202(2) 0.0241(9) Uani 1 1 d .
O1 O 0.18477(11) 0.7052(4) 0.2740(2) 0.0290(10) Uani 1 1 d .
O3 O 0.16854(10) 0.8996(4) 0.3759(3) 0.0354(10) Uani 1 1 d .
P1 P 0.17157(4) 0.76288(13) 0.20870(8) 0.0211(3) Uani 1 1 d .
C1 C 0.1586(2) 0.4503(8) 0.4305(4) 0.044(2) Uani 1 1 d .
H1 H 0.1612 0.4482 0.4784 0.053 Uiso 1 1 calc R
C2 C 0.1849(2) 0.4368(6) 0.3834(4) 0.0472(19) Uani 1 1 d .
H2 H 0.2092 0.4227 0.3932 0.057 Uiso 1 1 calc R
C3 C 0.1706(3) 0.4472(8) 0.3199(5) 0.063(3) Uani 1 1 d .
H3 H 0.1832 0.4415 0.2784 0.075 Uiso 1 1 calc R
C4 C 0.1352(3) 0.4670(8) 0.3263(5) 0.066(3) Uani 1 1 d .
H4 H 0.1190 0.4783 0.2899 0.080 Uiso 1 1 calc R
C5 C 0.1267(2) 0.4679(7) 0.3941(5) 0.057(2) Uani 1 1 d .
H5 H 0.1039 0.4783 0.4130 0.068 Uiso 1 1 calc R
C19 C 0.10322(17) 0.7479(5) 0.2588(3) 0.0246(13) Uani 1 1 d .
C20 C 0.06579(15) 0.7528(6) 0.2504(4) 0.0315(15) Uani 1 1 d .
C21 C 0.05331(17) 0.7628(7) 0.1833(4) 0.0365(16) Uani 1 1 d .
H21 H 0.0285 0.7650 0.1770 0.044 Uiso 1 1 calc R
C22 C 0.07453(17) 0.7698(7) 0.1248(4) 0.0381(16) Uani 1 1 d .
C23 C 0.11038(16) 0.7644(6) 0.1359(3) 0.0289(14) Uani 1 1 d .
H23 H 0.1259 0.7666 0.0980 0.035 Uiso 1 1 calc R
C18 C 0.12460(15) 0.7557(5) 0.2005(3) 0.0247(9) Uani 1 1 d .
C24 C 0.04057(17) 0.7492(9) 0.3105(4) 0.049(2) Uani 1 1 d .
C27 C 0.0485(2) 0.8609(10) 0.3593(5) 0.069(3) Uani 1 1 d .
H27A H 0.0729 0.8535 0.3757 0.103 Uiso 1 1 calc R
H27B H 0.0322 0.8573 0.3978 0.103 Uiso 1 1 calc R
H27C H 0.0456 0.9434 0.3355 0.103 Uiso 1 1 calc R
C25 C 0.0441(2) 0.6194(10) 0.3484(5) 0.067(3) Uani 1 1 d .
H25A H 0.0360 0.5490 0.3191 0.100 Uiso 1 1 calc R
H25B H 0.0298 0.6217 0.3897 0.100 Uiso 1 1 calc R
H25C H 0.0689 0.6053 0.3606 0.100 Uiso 1 1 calc R
C26 C 0.0016(2) 0.7632(12) 0.2889(5) 0.075(3) Uani 1 1 d .
H26A H -0.0015 0.8441 0.2637 0.113 Uiso 1 1 calc R
H26B H -0.0134 0.7643 0.3293 0.113 Uiso 1 1 calc R
H26C H -0.0050 0.6901 0.2600 0.113 Uiso 1 1 calc R
C28 C 0.0579(2) 0.7770(9) 0.0539(4) 0.053(2) Uani 1 1 d .
C30 C 0.0838(3) 0.8071(16) -0.0015(5) 0.102(4) Uani 1 1 d .
H30A H 0.1006 0.8723 0.0145 0.153 Uiso 1 1 calc R
H30B H 0.0712 0.8404 -0.0411 0.153 Uiso 1 1 calc R
H30C H 0.0966 0.7283 -0.0140 0.153 Uiso 1 1 calc R
C29 C 0.0401(4) 0.6420(14) 0.0389(7) 0.107(4) Uani 1 1 d .
H29A H 0.0224 0.6522 0.0030 0.160 Uiso 1 1 calc R
H29B H 0.0286 0.6099 0.0801 0.160 Uiso 1 1 calc R
H29C H 0.0581 0.5802 0.0242 0.160 Uiso 1 1 calc R
C31 C 0.0293(3) 0.8787(13) 0.0524(6) 0.090(4) Uani 1 1 d .
H31A H 0.0401 0.9648 0.0531 0.134 Uiso 1 1 calc R
H31B H 0.0140 0.8685 0.0921 0.134 Uiso 1 1 calc R
H31C H 0.0153 0.8688 0.0110 0.134 Uiso 1 1 calc R
C12 C 0.19169(15) 0.6808(6) 0.1397(3) 0.0250(13) Uani 1 1 d .
C17 C 0.21753(17) 0.7391(6) 0.0994(3) 0.0316(10) Uani 1 1 d .
H17 H 0.2222 0.8289 0.1039 0.038 Uiso 1 1 calc R
C16 C 0.23612(18) 0.6669(6) 0.0531(4) 0.0361(16) Uani 1 1 d .
H16 H 0.2538 0.7072 0.0263 0.043 Uiso 1 1 calc R
C15 C 0.22943(16) 0.5367(6) 0.0451(3) 0.0330(14) Uani 1 1 d .
H15 H 0.2426 0.4873 0.0133 0.040 Uiso 1 1 calc R
C14 C 0.20341(18) 0.4788(7) 0.0837(4) 0.0372(15) Uani 1 1 d .
H14 H 0.1985 0.3895 0.0777 0.045 Uiso 1 1 calc R
C13 C 0.18460(16) 0.5484(6) 0.1306(3) 0.0313(14) Uani 1 1 d .
H13 H 0.1668 0.5074 0.1569 0.038 Uiso 1 1 calc R
C6 C 0.18623(14) 0.9306(5) 0.2041(3) 0.0247(9) Uani 1 1 d U
C7 C 0.21497(17) 0.9659(6) 0.2437(3) 0.0343(15) Uani 1 1 d U
H7 H 0.2260 0.9050 0.2729 0.041 Uiso 1 1 calc R
C8 C 0.22743(19) 1.0930(7) 0.2397(4) 0.0447(19) Uani 1 1 d .
H8 H 0.2474 1.1178 0.2657 0.054 Uiso 1 1 calc R
C9 C 0.21135(19) 1.1816(6) 0.1992(4) 0.0418(18) Uani 1 1 d .
H9 H 0.2196 1.2683 0.1982 0.050 Uiso 1 1 calc R
C10 C 0.1824(2) 1.1445(7) 0.1586(5) 0.049(2) Uani 1 1 d .
H10 H 0.1714 1.2055 0.1294 0.059 Uiso 1 1 calc R
C11 C 0.17031(16) 1.0199(6) 0.1617(3) 0.0316(10) Uani 1 1 d .
H11 H 0.1508 0.9945 0.1344 0.038 Uiso 1 1 calc R
C32 C 0.19237(17) 0.9665(6) 0.4240(4) 0.0366(16) Uani 1 1 d .
H32A H 0.2163 0.9749 0.4044 0.044 Uiso 1 1 calc R
H32B H 0.1941 0.9176 0.4671 0.044 Uiso 1 1 calc R
C33 C 0.1765(2) 1.0966(7) 0.4360(4) 0.0487(19) Uani 1 1 d .
H33A H 0.1951 1.1630 0.4412 0.058 Uiso 1 1 calc R
H33B H 0.1616 1.0962 0.4772 0.058 Uiso 1 1 calc R
C34 C 0.15479(17) 1.1218(6) 0.3739(5) 0.0434(16) Uani 1 1 d .
H34A H 0.1358 1.1851 0.3831 0.052 Uiso 1 1 calc R
H34B H 0.1695 1.1534 0.3359 0.052 Uiso 1 1 calc R
C35 C 0.14020(17) 0.9903(6) 0.3597(4) 0.0402(18) Uani 1 1 d .
H35A H 0.1192 0.9733 0.3883 0.048 Uiso 1 1 calc R
H35B H 0.1333 0.9825 0.3115 0.048 Uiso 1 1 calc R
O4 O 0.1130(3) 0.6539(12) 0.6837(7) 0.145(4) Uiso 1 1 d .
C36 C 0.0948(3) 0.7582(10) 0.7154(6) 0.074(3) Uiso 1 1 d .
H36A H 0.1115 0.8198 0.7365 0.088 Uiso 1 1 calc R
H36B H 0.0782 0.7264 0.7504 0.088 Uiso 1 1 calc R
C37 C 0.0745(5) 0.8225(17) 0.6544(10) 0.138(6) Uiso 1 1 d .
H37A H 0.0541 0.8743 0.6702 0.166 Uiso 1 1 calc R
H37B H 0.0903 0.8777 0.6268 0.166 Uiso 1 1 calc R
C38 C 0.0634(4) 0.7102(14) 0.6179(10) 0.116(5) Uiso 1 1 d .
H38A H 0.0651 0.7247 0.5684 0.139 Uiso 1 1 calc R
H38B H 0.0387 0.6877 0.6293 0.139 Uiso 1 1 calc R
C39 C 0.0878(5) 0.6066(17) 0.6396(10) 0.140(6) Uiso 1 1 d .
H39A H 0.0743 0.5370 0.6622 0.168 Uiso 1 1 calc R
H39B H 0.0996 0.5691 0.5993 0.168 Uiso 1 1 calc R

loop_
_atom_site_aniso_label
_atom_site_aniso_U_11
_atom_site_aniso_U_22
_atom_site_aniso_U_33
_atom_site_aniso_U_23
_atom_site_aniso_U_13
_atom_site_aniso_U_12
Zr1 0.0356(3) 0.0191(3) 0.0256(3) 0.0021(3) -0.0021(3) -0.0037(2)
Cl1 0.0398(8) 0.0260(7) 0.0355(9) 0.0001(7) -0.0093(7) 0.0029(6)
Cl2 0.0540(11) 0.0462(10) 0.0273(9) 0.0010(8) 0.0091(8) -0.0057(8)
O2 0.025(2) 0.028(2) 0.019(2) -0.0009(17) 0.0009(17) -0.0069(16)
O1 0.027(2) 0.029(2) 0.031(3) -0.0023(19) -0.0009(18) 0.0021(18)
O3 0.034(2) 0.043(2) 0.029(2) 0.003(3) 0.002(2) 0.0079(18)
P1 0.0197(6) 0.0210(7) 0.0227(8) 0.0001(6) -0.0001(6) -0.0001(6)
C1 0.067(5) 0.026(4) 0.039(5) 0.011(3) -0.012(4) -0.018(3)
C2 0.062(4) 0.026(3) 0.054(6) -0.001(3) -0.009(4) -0.004(3)
C3 0.107(8) 0.019(4) 0.062(6) -0.009(4) 0.003(5) 0.003(5)
C4 0.116(9) 0.024(4) 0.059(6) 0.009(4) -0.035(6) -0.018(5)
C5 0.055(4) 0.037(4) 0.078(7) 0.020(4) -0.018(4) -0.023(4)
C19 0.035(3) 0.010(3) 0.029(4) -0.002(2) 0.002(3) -0.005(2)
C20 0.016(3) 0.040(4) 0.039(4) -0.002(3) 0.004(3) -0.002(2)
C21 0.021(3) 0.049(4) 0.039(4) -0.004(3) -0.001(3) 0.003(3)
C22 0.026(3) 0.045(4) 0.043(4) -0.008(4) -0.006(3) 0.012(3)
C23 0.028(3) 0.031(3) 0.028(4) -0.003(3) -0.003(3) 0.003(3)
C18 0.0253(19) 0.017(2) 0.032(3) 0.0015(17) 0.0065(18) -0.0009(15)
C24 0.022(3) 0.080(6) 0.045(5) 0.009(4) 0.005(3) -0.004(3)
C27 0.051(4) 0.094(7) 0.062(7) -0.028(5) 0.025(4) -0.004(4)
C25 0.051(5) 0.073(6) 0.076(7) 0.025(5) 0.026(4) -0.007(4)
C26 0.025(4) 0.143(10) 0.057(6) 0.008(6) 0.007(4) 0.001(5)
C28 0.043(4) 0.080(6) 0.035(5) -0.002(4) -0.015(3) 0.001(4)
C30 0.063(6) 0.211(15) 0.032(6) 0.027(7) -0.017(5) 0.014(7)
C29 0.119(10) 0.120(10) 0.081(9) -0.005(7) -0.040(8) -0.002(8)
C31 0.077(7) 0.124(10) 0.068(7) 0.005(7) -0.023(6) 0.047(7)
C12 0.029(3) 0.028(3) 0.018(3) 0.003(2) -0.005(2) 0.002(2)
C17 0.036(2) 0.023(2) 0.036(3) 0.0013(19) -0.001(2) -0.0019(18)
C16 0.040(4) 0.039(4) 0.030(4) 0.003(3) 0.012(3) -0.007(3)
C15 0.034(3) 0.033(3) 0.032(4) -0.004(3) 0.002(3) 0.004(3)
C14 0.044(4) 0.028(4) 0.039(4) -0.007(3) -0.004(3) -0.001(3)
C13 0.031(3) 0.028(3) 0.035(4) -0.002(3) 0.002(3) -0.010(3)
C6 0.0253(19) 0.017(2) 0.032(3) 0.0015(17) 0.0065(18) -0.0009(15)
C7 0.042(4) 0.022(3) 0.039(4) -0.004(3) 0.005(3) -0.005(3)
C8 0.044(4) 0.042(4) 0.048(5) -0.012(3) 0.008(3) -0.024(3)
C9 0.047(4) 0.022(3) 0.056(5) -0.001(3) 0.010(4) -0.010(3)
C10 0.046(4) 0.029(4) 0.071(6) 0.015(4) 0.006(4) 0.000(3)
C11 0.036(2) 0.023(2) 0.036(3) 0.0013(19) -0.001(2) -0.0019(18)
C32 0.044(4) 0.024(3) 0.042(4) -0.012(3) -0.008(3) -0.008(3)
C33 0.057(4) 0.025(4) 0.064(5) -0.011(3) -0.003(4) -0.004(3)
C34 0.048(4) 0.028(3) 0.054(4) 0.002(4) 0.008(4) 0.004(3)
C35 0.051(4) 0.020(3) 0.051(5) -0.003(3) -0.002(3) 0.005(3)

loop_
_atom_type_symbol
_atom_type_description
_atom_type_scat_dispersion_real
_atom_type_scat_dispersion_imag
_atom_type_scat_source
C C 0.0033 0.0016 'International Tables Vol C Tables 4.2.6.8 and 6.1.1.4'
H H 0.0000 0.0000 'International Tables Vol C Tables 4.2.6.8 and 6.1.1.4'
P P 0.1023 0.0942 'International Tables Vol C Tables 4.2.6.8 and 6.1.1.4'
O O 0.0106 0.0060 'International Tables Vol C Tables 4.2.6.8 and 6.1.1.4'
Cl Cl 0.1484 0.1585 'International Tables Vol C Tables 4.2.6.8 and 6.1.1.4'
Zr Zr -2.9673 0.5597 'International Tables Vol C Tables 4.2.6.8 and 6.1.1.4'

loop_
_geom_angle_atom_site_label_1
_geom_angle_atom_site_label_2
_geom_angle_atom_site_label_3
_geom_angle
O2 Zr1 O1 80.46(15)
O2 Zr1 O3 76.73(15)
O1 Zr1 O3 79.26(17)
O2 Zr1 C4 78.1(3)
O1 Zr1 C4 89.2(3)
O3 Zr1 C4 153.7(2)
O2 Zr1 Cl2 92.48(12)
O1 Zr1 Cl2 154.68(12)
O3 Zr1 Cl2 75.45(14)
C4 Zr1 Cl2 113.3(3)
O2 Zr1 C5 87.4(2)
O1 Zr1 C5 121.1(3)
O3 Zr1 C5 152.0(3)
C4 Zr1 C5 32.0(3)
Cl2 Zr1 C5 82.5(2)
O2 Zr1 Cl1 150.10(12)
O1 Zr1 Cl1 79.76(12)
O3 Zr1 Cl1 77.71(10)
C4 Zr1 Cl1 123.7(3)
Cl2 Zr1 Cl1 95.90(6)
C5 Zr1 Cl1 122.14(19)
O2 Zr1 C3 103.0(3)
O1 Zr1 C3 74.7(3)
O3 Zr1 C3 153.6(3)
C4 Zr1 C3 31.5(3)
Cl2 Zr1 C3 130.6(2)
C5 Zr1 C3 52.3(4)
Cl1 Zr1 C3 93.2(3)
O2 Zr1 C1 119.8(2)
O1 Zr1 C1 125.0(2)
O3 Zr1 C1 150.8(2)
C4 Zr1 C1 52.9(3)
Cl2 Zr1 C1 79.6(2)
C5 Zr1 C1 32.5(2)
Cl1 Zr1 C1 90.02(17)
C3 Zr1 C1 51.9(3)
O2 Zr1 C2 129.9(2)
O1 Zr1 C2 95.4(2)
O3 Zr1 C2 151.97(19)
C4 Zr1 C2 51.9(3)
Cl2 Zr1 C2 107.5(2)
C5 Zr1 C2 52.2(3)
Cl1 Zr1 C2 74.25(17)
C3 Zr1 C2 31.0(3)
C1 Zr1 C2 31.0(3)
C19 O2 Zr1 143.1(4)
P1 O1 Zr1 134.0(3)
C35 O3 C32 106.8(5)
C35 O3 Zr1 123.0(3)
C32 O3 Zr1 123.8(4)
O1 P1 C12 108.9(2)
O1 P1 C18 113.1(3)
C12 P1 C18 109.8(3)
O1 P1 C6 108.5(3)
C12 P1 C6 106.6(3)
C18 P1 C6 109.8(3)
C2 C1 C5 106.9(8)
C2 C1 Zr1 75.8(4)
C5 C1 Zr1 71.9(4)
C2 C1 H1 126.5
C5 C1 H1 126.5
Zr1 C1 H1 117.9
C3 C2 C1 108.8(8)
C3 C2 Zr1 73.0(5)
C1 C2 Zr1 73.2(4)
C3 C2 H2 125.6
C1 C2 H2 125.6
Zr1 C2 H2 119.9
C4 C3 C2 108.5(9)
C4 C3 Zr1 71.9(5)
C2 C3 Zr1 76.0(5)
C4 C3 H3 125.7
C2 C3 H3 125.7
Zr1 C3 H3 118.2
C3 C4 C5 108.7(9)
C3 C4 Zr1 76.7(5)
C5 C4 Zr1 74.7(5)
C3 C4 H4 125.7
C5 C4 H4 125.7
Zr1 C4 H4 115.1
C4 C5 C1 107.1(9)
C4 C5 Zr1 73.3(5)
C1 C5 Zr1 75.6(4)
C4 C5 H5 126.5
C1 C5 H5 126.5
Zr1 C5 H5 116.8
O2 C19 C18 120.8(5)
O2 C19 C20 120.8(6)
C18 C19 C20 118.3(6)
C21 C20 C19 116.4(6)
C21 C20 C24 121.4(5)
C19 C20 C24 122.2(6)
C20 C21 C22 125.5(6)
C20 C21 H21 117.2
C22 C21 H21 117.2
C23 C22 C21 115.6(7)
C23 C22 C28 123.4(7)
C21 C22 C28 121.0(6)
C22 C23 C18 122.1(6)
C22 C23 H23 118.9
C18 C23 H23 118.9
C23 C18 C19 122.0(5)
C23 C18 P1 117.9(5)
C19 C18 P1 120.1(5)
C20 C24 C27 110.2(6)
C20 C24 C25 110.1(6)
C27 C24 C25 109.5(8)
C20 C24 C26 112.6(7)
C27 C24 C26 106.9(7)
C25 C24 C26 107.4(7)
C24 C27 H27A 109.5
C24 C27 H27B 109.5
H27A C27 H27B 109.5
C24 C27 H27C 109.5
H27A C27 H27C 109.5
H27B C27 H27C 109.5
C24 C25 H25A 109.5
C24 C25 H25B 109.5
H25A C25 H25B 109.5
C24 C25 H25C 109.5
H25A C25 H25C 109.5
H25B C25 H25C 109.5
C24 C26 H26A 109.5
C24 C26 H26B 109.5
H26A C26 H26B 109.5
C24 C26 H26C 109.5
H26A C26 H26C 109.5
H26B C26 H26C 109.5
C30 C28 C31 108.1(9)
C30 C28 C22 113.9(6)
C31 C28 C22 110.2(7)
C30 C28 C29 109.1(10)
C31 C28 C29 107.7(9)
C22 C28 C29 107.7(8)
C28 C30 H30A 109.5
C28 C30 H30B 109.5
H30A C30 H30B 109.5
C28 C30 H30C 109.5
H30A C30 H30C 109.5
H30B C30 H30C 109.5
C28 C29 H29A 109.5
C28 C29 H29B 109.5
H29A C29 H29B 109.5
C28 C29 H29C 109.5
H29A C29 H29C 109.5
H29B C29 H29C 109.5
C28 C31 H31A 109.5
C28 C31 H31B 109.5
H31A C31 H31B 109.5
C28 C31 H31C 109.5
H31A C31 H31C 109.5
H31B C31 H31C 109.5
C17 C12 C13 118.7(6)
C17 C12 P1 122.1(5)
C13 C12 P1 118.8(5)
C16 C17 C12 120.2(6)
C16 C17 H17 119.9
C12 C17 H17 119.9
C17 C16 C15 120.8(6)
C17 C16 H16 119.6
C15 C16 H16 119.6
C16 C15 C14 119.4(6)
C16 C15 H15 120.3
C14 C15 H15 120.3
C13 C14 C15 121.0(6)
C13 C14 H14 119.5
C15 C14 H14 119.5
C14 C13 C12 119.8(6)
C14 C13 H13 120.1
C12 C13 H13 120.1
C11 C6 C7 120.3(5)
C11 C6 P1 122.1(5)
C7 C6 P1 117.5(5)
C6 C7 C8 118.8(7)
C6 C7 H7 120.6
C8 C7 H7 120.6
C9 C8 C7 120.9(7)
C9 C8 H8 119.5
C7 C8 H8 119.5
C8 C9 C10 119.9(6)
C8 C9 H9 120.0
C10 C9 H9 120.0
C11 C10 C9 119.3(7)
C11 C10 H10 120.3
C9 C10 H10 120.3
C10 C11 C6 120.6(6)
C10 C11 H11 119.7
C6 C11 H11 119.7
O3 C32 C33 106.1(5)
O3 C32 H32A 110.5
C33 C32 H32A 110.5
O3 C32 H32B 110.5
C33 C32 H32B 110.5
H32A C32 H32B 108.7
C32 C33 C34 104.4(6)
C32 C33 H33A 110.9
C34 C33 H33A 110.9
C32 C33 H33B 110.9
C34 C33 H33B 110.9
H33A C33 H33B 108.9
C35 C34 C33 101.4(6)
C35 C34 H34A 111.5
C33 C34 H34A 111.5
C35 C34 H34B 111.5
C33 C34 H34B 111.5
H34A C34 H34B 109.3
O3 C35 C34 105.8(5)
O3 C35 H35A 110.6
C34 C35 H35A 110.6
O3 C35 H35B 110.6
C34 C35 H35B 110.6
H35A C35 H35B 108.7
C39 O4 C36 102.1(12)
O4 C36 C37 102.8(12)
O4 C36 H36A 111.2
C37 C36 H36A 111.2
O4 C36 H36B 111.2
C37 C36 H36B 111.2
H36A C36 H36B 109.1
C38 C37 C36 100.7(13)
C38 C37 H37A 111.6
C36 C37 H37A 111.6
C38 C37 H37B 111.6
C36 C37 H37B 111.6
H37A C37 H37B 109.4
C37 C38 C39 105.0(16)
C37 C38 H38A 110.7
C39 C38 H38A 110.7
C37 C38 H38B 110.7
C39 C38 H38B 110.7
H38A C38 H38B 108.8
O4 C39 C38 111.0(14)
O4 C39 H39A 109.4
C38 C39 H39A 109.4
O4 C39 H39B 109.4
C38 C39 H39B 109.4
H39A C39 H39B 108.0

loop_
_geom_bond_atom_site_label_1
_geom_bond_atom_site_label_2
_geom_bond_distance
Zr1 O2 2.066(4)
Zr1 O1 2.156(5)
Zr1 O3 2.395(5)
Zr1 C4 2.486(8)
Zr1 Cl2 2.4977(19)
Zr1 C5 2.503(7)
Zr1 Cl1 2.5198(17)
Zr1 C3 2.545(8)
Zr1 C1 2.551(8)
Zr1 C2 2.583(7)
O2 C19 1.332(8)
O1 P1 1.504(5)
O3 C35 1.461(7)
O3 C32 1.481(8)
P1 C12 1.775(6)
P1 C18 1.789(6)
P1 C6 1.824(6)
C1 C2 1.371(11)
C1 C5 1.415(11)
C1 H1 0.9500
C2 C3 1.369(13)
C2 H2 0.9500
C3 C4 1.365(14)
C3 H3 0.9500
C4 C5 1.375(14)
C4 H4 0.9500
C5 H5 0.9500
C19 C18 1.409(9)
C19 C20 1.429(9)
C20 C21 1.409(10)
C20 C24 1.523(10)
C21 C22 1.408(10)
C21 H21 0.9500
C22 C23 1.378(9)
C22 C28 1.535(11)
C23 C18 1.386(9)
C23 H23 0.9500
C24 C27 1.534(13)
C24 C25 1.543(12)
C24 C26 1.544(11)
C27 H27A 0.9800
C27 H27B 0.9800
C27 H27C 0.9800
C25 H25A 0.9800
C25 H25B 0.9800
C25 H25C 0.9800
C26 H26A 0.9800
C26 H26B 0.9800
C26 H26C 0.9800
C28 C30 1.501(14)
C28 C31 1.512(13)
C28 C29 1.580(16)
C30 H30A 0.9800
C30 H30B 0.9800
C30 H30C 0.9800
C29 H29A 0.9800
C29 H29B 0.9800
C29 H29C 0.9800
C31 H31A 0.9800
C31 H31B 0.9800
C31 H31C 0.9800
C12 C17 1.399(9)
C12 C13 1.407(9)
C17 C16 1.373(9)
C17 H17 0.9500
C16 C15 1.380(9)
C16 H16 0.9500
C15 C14 1.383(9)
C15 H15 0.9500
C14 C13 1.372(10)
C14 H14 0.9500
C13 H13 0.9500
C6 C11 1.386(8)
C6 C7 1.389(9)
C7 C8 1.399(9)
C7 H7 0.9500
C8 C9 1.360(11)
C8 H8 0.9500
C9 C10 1.412(11)
C9 H9 0.9500
C10 C11 1.369(9)
C10 H10 0.9500
C11 H11 0.9500
C32 C33 1.493(9)
C32 H32A 0.9900
C32 H32B 0.9900
C33 C34 1.498(12)
C33 H33A 0.9900
C33 H33B 0.9900
C34 C35 1.495(9)
C34 H34A 0.9900
C34 H34B 0.9900
C35 H35A 0.9900
C35 H35B 0.9900
O4 C39 1.381(19)
O4 C36 1.425(15)
C36 C37 1.58(2)
C36 H36A 0.9900
C36 H36B 0.9900
C37 C38 1.43(2)
C37 H37A 0.9900
C37 H37B 0.9900
C38 C39 1.48(2)
C38 H38A 0.9900
C38 H38B 0.9900
C39 H39A 0.9900
C39 H39B 0.9900
